data_4104060
loop_
_publ_author_name
'Sunirban Das'
'Hyunuk Kim'
'Kimoon Kim'

_publ_section_title
;
 Metathesis in Single Crystal: Complete and Reversible Exchange of Metal
 Ions Constituting the Frameworks of Metal-Organic Frameworks
;
_journal_name_full 'Journal of the American Chemical Society'
_journal_page_first 3814
_journal_page_last 3815
_journal_paper_doi 10.1021/ja808995d
_journal_volume 131
_journal_year 2009
_chemical_formula_moiety 'C28 H26 Cd0.66 O5.25 Pb0.34, 1O'
_chemical_formula_sum 'C28 H26 Cd0.66 O6.25 Pb0.34'
_chemical_formula_weight 607.12
_chemical_name_systematic
; 
 ? 
;
_space_group_IT_number 226
_symmetry_cell_setting cubic
_symmetry_space_group_name_Hall '-F 4a 2 3'
_symmetry_space_group_name_H-M 'F m -3 c'
_atom_sites_solution_hydrogens geom
_atom_sites_solution_primary direct
_atom_sites_solution_secondary difmap
_audit_creation_method SHELXL-97
_cell_angle_alpha 90.00
_cell_angle_beta 90.00
_cell_angle_gamma 90.00
_cell_formula_units_Z 96
_cell_length_a 48.673(6)
_cell_length_b 48.673(6)
_cell_length_c 48.673(6)
_cell_measurement_reflns_used 3368
_cell_measurement_temperature 90(2)
_cell_measurement_theta_max 29.31
_cell_measurement_theta_min 2.60
_cell_volume 115309(2)
_computing_cell_refinement 'DENZO (Z. Otwinowski and W. Minor, 1997)'
_computing_data_collection 'ADSC Quantum software'
_computing_data_reduction 'HKL2000 (Z. Otwinowski and W. Minor, 1997)'
_computing_structure_refinement 'SHELXL-97 (Sheldrick, 1997)'
_computing_structure_solution 'SHELXS-97 (Sheldrick, 1990)'
_diffrn_ambient_temperature 90(2)
_diffrn_measured_fraction_theta_full 0.991
_diffrn_measured_fraction_theta_max 0.991
_diffrn_measurement_device_type 'ADSC Quantum 210'
_diffrn_measurement_method \w-scan
_diffrn_radiation_monochromator 'Si (111)'
_diffrn_radiation_source 'PAL 4A MXW Beamline'
_diffrn_radiation_type synchrotron
_diffrn_radiation_wavelength 0.90000
_diffrn_reflns_av_R_equivalents 0.0336
_diffrn_reflns_av_sigmaI/netI 0.0111
_diffrn_reflns_limit_h_max 52
_diffrn_reflns_limit_h_min -52
_diffrn_reflns_limit_k_max 52
_diffrn_reflns_limit_k_min -37
_diffrn_reflns_limit_l_max 52
_diffrn_reflns_limit_l_min -36
_diffrn_reflns_number 62176
_diffrn_reflns_theta_full 29.31
_diffrn_reflns_theta_max 29.31
_diffrn_reflns_theta_min 2.60
_exptl_absorpt_coefficient_mu 1.972
_exptl_absorpt_correction_T_max 0.8908
_exptl_absorpt_correction_T_min 0.8272
_exptl_absorpt_correction_type multi-scan
_exptl_absorpt_process_details HKL2000
_exptl_crystal_colour colorless
_exptl_crystal_density_diffrn 0.839
_exptl_crystal_density_method 'not measured'
_exptl_crystal_description block
_exptl_crystal_F_000 29142
_exptl_crystal_size_max 0.10
_exptl_crystal_size_mid 0.10
_exptl_crystal_size_min 0.06
_refine_diff_density_max 1.112
_refine_diff_density_min -0.600
_refine_diff_density_rms 0.123
_refine_ls_extinction_coef 0.000082(11)
_refine_ls_extinction_expression Fc^*^=kFc[1+0.001xFc^2^\l^3^/sin(2\q)]^-1/4^
_refine_ls_extinction_method SHELXL
_refine_ls_goodness_of_fit_ref 1.076
_refine_ls_hydrogen_treatment constr
_refine_ls_matrix_type full
_refine_ls_number_parameters 179
_refine_ls_number_reflns 3368
_refine_ls_number_restraints 0
_refine_ls_restrained_S_all 1.076
_refine_ls_R_factor_all 0.0864
_refine_ls_R_factor_gt 0.0793
_refine_ls_shift/su_max 0.000
_refine_ls_shift/su_mean 0.000
_refine_ls_structure_factor_coef Fsqd
_refine_ls_weighting_details 'calc w=1/[\s^2^(Fo^2^)+(0.1790P)^2^+147.4823P] where P=(Fo^2^+2Fc^2^)/3'
_refine_ls_weighting_scheme calc
_refine_ls_wR_factor_gt 0.2261
_refine_ls_wR_factor_ref 0.2368
_reflns_number_gt 2870
_reflns_number_total 3368
_reflns_threshold_expression >2sigma(I)
_cod_data_source_file ja808995d_si_002_07.cif
_cod_data_source_block 1-20m
_cod_original_cell_volume 115309(23)
_cod_database_code 4104060

loop_
_symmetry_equiv_pos_as_xyz
'x, y, z'
'-x, -y, z'
'-x, y, -z'
'x, -y, -z'
'z, x, y'
'z, -x, -y'
'-z, -x, y'
'-z, x, -y'
'y, z, x'
'-y, z, -x'
'y, -z, -x'
'-y, -z, x'
'y+1/2, x+1/2, -z+1/2'
'-y+1/2, -x+1/2, -z+1/2'
'y+1/2, -x+1/2, z+1/2'
'-y+1/2, x+1/2, z+1/2'
'x+1/2, z+1/2, -y+1/2'
'-x+1/2, z+1/2, y+1/2'
'-x+1/2, -z+1/2, -y+1/2'
'x+1/2, -z+1/2, y+1/2'
'z+1/2, y+1/2, -x+1/2'
'z+1/2, -y+1/2, x+1/2'
'-z+1/2, y+1/2, x+1/2'
'-z+1/2, -y+1/2, -x+1/2'
'x, y+1/2, z+1/2'
'-x, -y+1/2, z+1/2'
'-x, y+1/2, -z+1/2'
'x, -y+1/2, -z+1/2'
'z, x+1/2, y+1/2'
'z, -x+1/2, -y+1/2'
'-z, -x+1/2, y+1/2'
'-z, x+1/2, -y+1/2'
'y, z+1/2, x+1/2'
'-y, z+1/2, -x+1/2'
'y, -z+1/2, -x+1/2'
'-y, -z+1/2, x+1/2'
'y+1/2, x+1, -z+1'
'-y+1/2, -x+1, -z+1'
'y+1/2, -x+1, z+1'
'-y+1/2, x+1, z+1'
'x+1/2, z+1, -y+1'
'-x+1/2, z+1, y+1'
'-x+1/2, -z+1, -y+1'
'x+1/2, -z+1, y+1'
'z+1/2, y+1, -x+1'
'z+1/2, -y+1, x+1'
'-z+1/2, y+1, x+1'
'-z+1/2, -y+1, -x+1'
'x+1/2, y, z+1/2'
'-x+1/2, -y, z+1/2'
'-x+1/2, y, -z+1/2'
'x+1/2, -y, -z+1/2'
'z+1/2, x, y+1/2'
'z+1/2, -x, -y+1/2'
'-z+1/2, -x, y+1/2'
'-z+1/2, x, -y+1/2'
'y+1/2, z, x+1/2'
'-y+1/2, z, -x+1/2'
'y+1/2, -z, -x+1/2'
'-y+1/2, -z, x+1/2'
'y+1, x+1/2, -z+1'
'-y+1, -x+1/2, -z+1'
'y+1, -x+1/2, z+1'
'-y+1, x+1/2, z+1'
'x+1, z+1/2, -y+1'
'-x+1, z+1/2, y+1'
'-x+1, -z+1/2, -y+1'
'x+1, -z+1/2, y+1'
'z+1, y+1/2, -x+1'
'z+1, -y+1/2, x+1'
'-z+1, y+1/2, x+1'
'-z+1, -y+1/2, -x+1'
'x+1/2, y+1/2, z'
'-x+1/2, -y+1/2, z'
'-x+1/2, y+1/2, -z'
'x+1/2, -y+1/2, -z'
'z+1/2, x+1/2, y'
'z+1/2, -x+1/2, -y'
'-z+1/2, -x+1/2, y'
'-z+1/2, x+1/2, -y'
'y+1/2, z+1/2, x'
'-y+1/2, z+1/2, -x'
'y+1/2, -z+1/2, -x'
'-y+1/2, -z+1/2, x'
'y+1, x+1, -z+1/2'
'-y+1, -x+1, -z+1/2'
'y+1, -x+1, z+1/2'
'-y+1, x+1, z+1/2'
'x+1, z+1, -y+1/2'
'-x+1, z+1, y+1/2'
'-x+1, -z+1, -y+1/2'
'x+1, -z+1, y+1/2'
'z+1, y+1, -x+1/2'
'z+1, -y+1, x+1/2'
'-z+1, y+1, x+1/2'
'-z+1, -y+1, -x+1/2'
'-x, -y, -z'
'x, y, -z'
'x, -y, z'
'-x, y, z'
'-z, -x, -y'
'-z, x, y'
'z, x, -y'
'z, -x, y'
'-y, -z, -x'
'y, -z, x'
'-y, z, x'
'y, z, -x'
'-y-1/2, -x-1/2, z-1/2'
'y-1/2, x-1/2, z-1/2'
'-y-1/2, x-1/2, -z-1/2'
'y-1/2, -x-1/2, -z-1/2'
'-x-1/2, -z-1/2, y-1/2'
'x-1/2, -z-1/2, -y-1/2'
'x-1/2, z-1/2, y-1/2'
'-x-1/2, z-1/2, -y-1/2'
'-z-1/2, -y-1/2, x-1/2'
'-z-1/2, y-1/2, -x-1/2'
'z-1/2, -y-1/2, -x-1/2'
'z-1/2, y-1/2, x-1/2'
'-x, -y+1/2, -z+1/2'
'x, y+1/2, -z+1/2'
'x, -y+1/2, z+1/2'
'-x, y+1/2, z+1/2'
'-z, -x+1/2, -y+1/2'
'-z, x+1/2, y+1/2'
'z, x+1/2, -y+1/2'
'z, -x+1/2, y+1/2'
'-y, -z+1/2, -x+1/2'
'y, -z+1/2, x+1/2'
'-y, z+1/2, x+1/2'
'y, z+1/2, -x+1/2'
'-y-1/2, -x, z'
'y-1/2, x, z'
'-y-1/2, x, -z'
'y-1/2, -x, -z'
'-x-1/2, -z, y'
'x-1/2, -z, -y'
'x-1/2, z, y'
'-x-1/2, z, -y'
'-z-1/2, -y, x'
'-z-1/2, y, -x'
'z-1/2, -y, -x'
'z-1/2, y, x'
'-x+1/2, -y, -z+1/2'
'x+1/2, y, -z+1/2'
'x+1/2, -y, z+1/2'
'-x+1/2, y, z+1/2'
'-z+1/2, -x, -y+1/2'
'-z+1/2, x, y+1/2'
'z+1/2, x, -y+1/2'
'z+1/2, -x, y+1/2'
'-y+1/2, -z, -x+1/2'
'y+1/2, -z, x+1/2'
'-y+1/2, z, x+1/2'
'y+1/2, z, -x+1/2'
'-y, -x-1/2, z'
'y, x-1/2, z'
'-y, x-1/2, -z'
'y, -x-1/2, -z'
'-x, -z-1/2, y'
'x, -z-1/2, -y'
'x, z-1/2, y'
'-x, z-1/2, -y'
'-z, -y-1/2, x'
'-z, y-1/2, -x'
'z, -y-1/2, -x'
'z, y-1/2, x'
'-x+1/2, -y+1/2, -z'
'x+1/2, y+1/2, -z'
'x+1/2, -y+1/2, z'
'-x+1/2, y+1/2, z'
'-z+1/2, -x+1/2, -y'
'-z+1/2, x+1/2, y'
'z+1/2, x+1/2, -y'
'z+1/2, -x+1/2, y'
'-y+1/2, -z+1/2, -x'
'y+1/2, -z+1/2, x'
'-y+1/2, z+1/2, x'
'y+1/2, z+1/2, -x'
'-y, -x, z-1/2'
'y, x, z-1/2'
'-y, x, -z-1/2'
'y, -x, -z-1/2'
'-x, -z, y-1/2'
'x, -z, -y-1/2'
'x, z, y-1/2'
'-x, z, -y-1/2'
'-z, -y, x-1/2'
'-z, y, -x-1/2'
'z, -y, -x-1/2'
'z, y, x-1/2'

loop_
_atom_site_label
_atom_site_type_symbol
_atom_site_fract_x
_atom_site_fract_y
_atom_site_fract_z
_atom_site_U_iso_or_equiv
_atom_site_adp_type
_atom_site_occupancy
_atom_site_symmetry_multiplicity
_atom_site_calc_flag
_atom_site_refinement_flags
Pb1 Pb 0.0000 0.18551(7) 0.2174(2) 0.0720(9) Uani 0.22 2 d SP
Pb2 Pb 0.0000 0.1961(5) 0.2152(5) 0.080(3) Uani 0.12 2 d SP
Cd1 Cd 0.0000 0.19897(15) 0.22481(4) 0.0732(12) Uani 0.66 2 d SP
O1 O 0.03463(11) 0.26269(13) 0.16144(14) 0.150(2) Uani 1 1 d .
O2 O 0.03084(11) 0.23906(12) 0.19896(15) 0.1438(18) Uani 1 1 d .
O3 O 0.0000 0.2500 0.2500 0.135(4) Uani 1 8 d S
C1 C 0.04199(13) 0.24267(16) 0.17506(17) 0.114(2) Uani 1 1 d .
C2 C 0.06409(13) 0.22446(12) 0.16602(18) 0.1122(19) Uani 1 1 d .
C3 C 0.07217(14) 0.20223(15) 0.18249(17) 0.118(2) Uani 1 1 d .
H3 H 0.0632 0.1986 0.1995 0.141 Uiso 1 1 calc R
C4 C 0.09375(13) 0.18552(13) 0.17332(15) 0.1077(18) Uani 1 1 d .
C5 C 0.10795(13) 0.19134(12) 0.14925(14) 0.1025(17) Uani 1 1 d .
C6 C 0.09898(14) 0.21317(13) 0.13331(15) 0.1109(18) Uani 1 1 d .
H6 H 0.1078 0.2170 0.1163 0.133 Uiso 1 1 calc R
C7 C 0.07752(13) 0.22933(14) 0.14185(16) 0.1125(19) Uani 1 1 d .
H7 H 0.0718 0.2443 0.1307 0.135 Uiso 1 1 calc R
C8 C 0.10416(15) 0.16011(14) 0.18724(15) 0.1125(19) Uani 1 1 d .
C9 C 0.12787(13) 0.15211(13) 0.16844(14) 0.1032(17) Uani 1 1 d .
C10 C 0.13024(12) 0.17073(13) 0.14664(12) 0.1002(17) Uani 1 1 d .
C11 C 0.11397(19) 0.16710(18) 0.21593(18) 0.142(3) Uani 1 1 d .
H11A H 0.1195 0.1499 0.2252 0.170 Uiso 1 1 calc R
H11B H 0.0984 0.1749 0.2263 0.170 Uiso 1 1 calc R
C12 C 0.1386(2) 0.1878(3) 0.2174(2) 0.169(4) Uani 1 1 d .
H12A H 0.1540 0.1806 0.2066 0.254 Uiso 1 1 calc R
H12B H 0.1443 0.1900 0.2366 0.254 Uiso 1 1 calc R
H12C H 0.1328 0.2056 0.2100 0.254 Uiso 1 1 calc R
C13 C 0.08020(17) 0.13819(18) 0.1867(2) 0.145(3) Uani 1 1 d .
H13A H 0.0866 0.1213 0.1959 0.174 Uiso 1 1 calc R
H13B H 0.0645 0.1454 0.1973 0.174 Uiso 1 1 calc R
C14 C 0.0700(2) 0.1306(2) 0.1569(2) 0.162(3) Uani 1 1 d .
H14A H 0.0629 0.1471 0.1479 0.243 Uiso 1 1 calc R
H14B H 0.0555 0.1167 0.1581 0.243 Uiso 1 1 calc R
H14C H 0.0854 0.1233 0.1463 0.243 Uiso 1 1 calc R
O4 O 0.0478(4) 0.2500 0.2500 0.226(7) Uiso 1 4 d S
O5 O 0.0000 0.1991(8) 0.1338(8) 0.292(17) Uiso 0.50 2 d SP
O6 O 0.0000 0.2920(11) 0.1086(12) 0.322(19) Uiso 0.50 2 d SP
O7 O 0.0000 0.3092(7) 0.1282(8) 0.256(14) Uiso 0.50 2 d SP

loop_
_atom_site_aniso_label
_atom_site_aniso_U_11
_atom_site_aniso_U_22
_atom_site_aniso_U_33
_atom_site_aniso_U_23
_atom_site_aniso_U_13
_atom_site_aniso_U_12
Pb1 0.0611(10) 0.0695(17) 0.085(2) -0.009(2) 0.000 0.000
Pb2 0.0504(19) 0.073(5) 0.116(8) 0.054(6) 0.000 0.000
Cd1 0.0615(7) 0.104(3) 0.0542(9) 0.0132(7) 0.000 0.000
O1 0.119(4) 0.126(4) 0.205(6) 0.006(4) 0.022(4) 0.032(3)
O2 0.094(3) 0.139(4) 0.199(6) -0.019(4) 0.012(3) 0.002(3)
O3 0.167(12) 0.120(6) 0.120(6) 0.000 0.000 0.000
C1 0.079(4) 0.115(5) 0.148(6) 0.009(4) 0.023(4) -0.006(3)
C2 0.086(4) 0.091(4) 0.159(6) -0.001(4) 0.001(4) 0.001(3)
C3 0.088(4) 0.114(5) 0.151(6) -0.002(4) 0.016(4) -0.009(3)
C4 0.089(3) 0.102(4) 0.132(5) 0.003(3) 0.021(3) 0.006(3)
C5 0.092(4) 0.102(4) 0.114(4) 0.009(3) 0.011(3) 0.006(3)
C6 0.105(4) 0.103(4) 0.124(5) 0.017(4) 0.007(4) 0.013(3)
C7 0.097(4) 0.104(4) 0.137(5) 0.010(4) 0.003(4) 0.008(3)
C8 0.109(4) 0.113(4) 0.115(5) 0.015(4) 0.024(4) 0.012(4)
C9 0.102(4) 0.102(4) 0.106(4) 0.014(3) 0.018(3) 0.009(3)
C10 0.097(4) 0.101(4) 0.102(4) 0.012(3) 0.013(3) 0.016(3)
C11 0.149(7) 0.139(6) 0.137(7) 0.015(5) 0.038(5) 0.026(5)
C12 0.178(10) 0.201(10) 0.128(6) -0.027(6) 0.004(6) 0.004(8)
C13 0.115(5) 0.140(6) 0.180(8) 0.035(6) 0.021(5) 0.002(5)
C14 0.165(8) 0.145(7) 0.176(9) 0.002(6) -0.007(7) -0.026(6)

loop_
_atom_type_symbol
_atom_type_description
_atom_type_scat_dispersion_real
_atom_type_scat_dispersion_imag
_atom_type_scat_source
C C -0.0020 0.0028 'International Tables Vol C Tables 4.2.6.8 and 6.1.1.4'
H H 0.0000 0.0000 'International Tables Vol C Tables 4.2.6.8 and 6.1.1.4'
O O -0.0042 0.0102 'International Tables Vol C Tables 4.2.6.8 and 6.1.1.4'
Cd Cd -0.7419 1.8394 'International Tables Vol C Tables 4.2.6.8 and 6.1.1.4'
Pb Pb -8.3739 9.2368 'International Tables Vol C Tables 4.2.6.8 and 6.1.1.4'

loop_
_geom_angle_atom_site_label_1
_geom_angle_atom_site_label_2
_geom_angle_atom_site_label_3
_geom_angle
_geom_angle_site_symmetry_1
_geom_angle_site_symmetry_3
Pb2 Pb1 Cd1 41(3) . .
Pb2 Pb1 O1 126.4(16) . 188_556
Cd1 Pb1 O1 104.2(8) . 188_556
Pb2 Pb1 O1 126.4(16) . 89_445
Cd1 Pb1 O1 104.2(8) . 89_445
O1 Pb1 O1 95.9(5) 188_556 89_445
Pb2 Pb1 O2 86(3) . 89_445
Cd1 Pb1 O2 53.4(7) . 89_445
O1 Pb1 O2 101.8(5) 188_556 89_445
O1 Pb1 O2 51.1(3) 89_445 89_445
Pb2 Pb1 O2 86(3) . 188_556
Cd1 Pb1 O2 53.4(7) . 188_556
O1 Pb1 O2 51.1(3) 188_556 188_556
O1 Pb1 O2 101.8(5) 89_445 188_556
O2 Pb1 O2 68.2(3) 89_445 188_556
Pb2 Pb1 C1 108(3) . 89_445
Cd1 Pb1 C1 80.1(8) . 89_445
O1 Pb1 C1 98.5(4) 188_556 89_445
O1 Pb1 C1 24.4(2) 89_445 89_445
O2 Pb1 C1 26.7(2) 89_445 89_445
O2 Pb1 C1 84.6(3) 188_556 89_445
Pb2 Pb1 C1 108(3) . 188_556
Cd1 Pb1 C1 80.1(8) . 188_556
O1 Pb1 C1 24.4(2) 188_556 188_556
O1 Pb1 C1 98.5(4) 89_445 188_556
O2 Pb1 C1 84.6(3) 89_445 188_556
O2 Pb1 C1 26.7(2) 188_556 188_556
C1 Pb1 C1 91.0(4) 89_445 188_556
Pb1 Pb2 O1 44.3(12) . 188_556
Pb1 Pb2 O1 44.3(12) . 89_445
O1 Pb2 O1 80.2(4) 188_556 89_445
Pb1 Pb2 O2 83(3) . 89_445
O1 Pb2 O2 93.0(5) 188_556 89_445
O1 Pb2 O2 48.2(3) 89_445 89_445
Pb1 Pb2 O2 83(3) . 188_556
O1 Pb2 O2 48.2(3) 188_556 188_556
O1 Pb2 O2 93.0(5) 89_445 188_556
O2 Pb2 O2 67.8(7) 89_445 188_556
Pb1 Pb2 O2 145.2(13) . 100
O1 Pb2 O2 105.2(2) 188_556 100
O1 Pb2 O2 168.6(13) 89_445 100
O2 Pb2 O2 120.9(12) 89_445 100
O2 Pb2 O2 83.7(7) 188_556 100
Pb1 Pb2 O2 145.2(13) . .
O1 Pb2 O2 168.6(13) 188_556 .
O1 Pb2 O2 105.2(2) 89_445 .
O2 Pb2 O2 83.7(7) 89_445 .
O2 Pb2 O2 120.8(12) 188_556 .
O2 Pb2 O2 67.7(4) 100 .
Pb1 Cd1 O2 111.5(9) . 89_445
Pb1 Cd1 O2 111.5(9) . 188_556
O2 Cd1 O2 81.0(3) 89_445 188_556
Pb1 Cd1 O1 59.3(8) . 188_556
O2 Cd1 O1 104.3(3) 89_445 188_556
O2 Cd1 O1 52.5(2) 188_556 188_556
Pb1 Cd1 O1 59.3(8) . 89_445
O2 Cd1 O1 52.5(2) 89_445 89_445
O2 Cd1 O1 104.3(3) 188_556 89_445
O1 Cd1 O1 82.4(4) 188_556 89_445
C1 O1 Pb1 106.0(6) . 161_565
C1 O1 Cd1 89.7(5) . 161_565
Pb1 O1 Cd1 16.45(9) 161_565 161_565
C1 O1 Pb2 99.6(9) . 161_565
Pb1 O1 Pb2 9.3(4) 161_565 161_565
Cd1 O1 Pb2 10.8(7) 161_565 161_565
C1 O2 Cd1 99.7(5) . 161_565
C1 O2 Pb1 84.7(5) . 161_565
Cd1 O2 Pb1 15.1(2) 161_565 161_565
C1 O2 Pb2 94.3(7) . 161_565
Cd1 O2 Pb2 7.2(5) 161_565 161_565
Pb1 O2 Pb2 11.2(3) 161_565 161_565
C1 O2 Pb2 127.0(8) . .
Cd1 O2 Pb2 103.2(3) 161_565 .
Pb1 O2 Pb2 112.0(2) 161_565 .
Pb2 O2 Pb2 110.4(7) 161_565 .
O1 C1 O2 118.0(7) . .
O1 C1 C2 122.1(7) . .
O2 C1 C2 119.8(7) . .
O1 C1 Pb1 49.6(4) . 161_565
O2 C1 Pb1 68.5(4) . 161_565
C2 C1 Pb1 171.7(6) . 161_565
C7 C2 C3 119.4(6) . .
C7 C2 C1 120.4(7) . .
C3 C2 C1 120.1(7) . .
C4 C3 C2 118.4(7) . .
C5 C4 C3 121.5(6) . .
C5 C4 C8 112.4(5) . .
C3 C4 C8 126.0(6) . .
C6 C5 C4 118.2(6) . .
C6 C5 C10 134.5(6) . .
C4 C5 C10 107.3(5) . .
C7 C6 C5 120.6(7) . .
C2 C7 C6 121.7(6) . .
C4 C8 C11 109.8(6) . .
C4 C8 C9 101.2(5) . .
C11 C8 C9 111.9(6) . .
C4 C8 C13 107.4(6) . .
C11 C8 C13 113.6(6) . .
C9 C8 C13 112.1(6) . .
C10 C9 C10 119.8(6) . 5
C10 C9 C8 110.6(5) . .
C10 C9 C8 129.6(6) 5 .
C9 C10 C9 120.2(6) . 9
C9 C10 C5 108.2(5) . .
C9 C10 C5 131.5(6) 9 .
C8 C11 C12 115.3(7) . .
C14 C13 C8 114.0(7) . .

loop_
_geom_bond_atom_site_label_1
_geom_bond_atom_site_label_2
_geom_bond_distance
_geom_bond_site_symmetry_2
Pb1 Pb2 0.525(13) .
Pb1 Cd1 0.748(5) .
Pb1 O1 2.270(8) 188_556
Pb1 O1 2.270(8) 89_445
Pb1 O2 2.679(10) 89_445
Pb1 O2 2.679(10) 188_556
Pb1 C1 2.866(11) 89_445
Pb1 C1 2.866(11) 188_556
Pb2 O1 2.616(9) 188_556
Pb2 O1 2.616(9) 89_445
Pb2 O2 2.69(2) 89_445
Pb2 O2 2.69(2) 188_556
Pb2 O2 2.694(13) 100
Pb2 O2 2.694(13) .
Cd1 O2 2.312(6) 89_445
Cd1 O2 2.312(6) 188_556
Cd1 O1 2.559(8) 188_556
Cd1 O1 2.559(8) 89_445
O1 C1 1.232(9) .
O1 Pb1 2.270(8) 161_565
O1 Cd1 2.559(8) 161_565
O1 Pb2 2.616(9) 161_565
O2 C1 1.295(9) .
O2 Cd1 2.312(6) 161_565
O2 Pb1 2.678(10) 161_565
O2 Pb2 2.69(2) 161_565
C1 C2 1.462(10) .
C1 Pb1 2.866(11) 161_565
C2 C7 1.367(10) .
C2 C3 1.403(10) .
C3 C4 1.402(9) .
C4 C5 1.389(9) .
C4 C8 1.499(9) .
C5 C6 1.386(9) .
C5 C10 1.483(9) .
C6 C7 1.372(9) .
C8 C11 1.514(11) .
C8 C9 1.524(9) .
C8 C13 1.581(11) .
C9 C10 1.400(8) .
C9 C10 1.408(8) 5
C10 C9 1.408(8) 9
C11 C12 1.566(14) .
C13 C14 1.574(13) .
O6 O7 1.27(5) .
